data_1509590
loop_
_publ_author_name
'Fornasini, M.L.'
'Merlo, F.'
'Pani, M.'

_publ_section_title
;
 RMX compounds formed by alkaline earths, europium and ytterbium. IV:
 ternary phases with M = Ag and X =Si, Ge, Sn, Pb
;
_journal_name_full 'Journal of Alloys Compd.'
_journal_page_first 289
_journal_page_last 295
_journal_paper_doi 10.1016/0925-8388(95)01952-9
_journal_volume 232
_journal_year 1996
_chemical_formula_sum 'Ag1.346 Ba2 Si1.886'
_chemical_name_systematic 'Ba2 Ag1.346 Si1.886'
_space_group_IT_number 21
_symmetry_space_group_name_Hall 'C 2 2'
_symmetry_space_group_name_H-M 'C 2 2 2'
_cell_angle_alpha 90
_cell_angle_beta 90
_cell_angle_gamma 90
_cell_formula_units_Z 16
_cell_length_a 8.612
_cell_length_b 14.917
_cell_length_c 19.633
_cell_volume 2522.157
_citation_journal_id_ASTM JALCEU
_cod_data_source_file silver1-2_594.cif
_cod_data_source_block Ag1.346Ba2Si1.886
_cod_database_code 1509590

loop_
_symmetry_equiv_pos_as_xyz
x,y,z
-x,-y,z
x,-y,-z
-x,y,-z
x+1/2,y+1/2,z
-x+1/2,-y+1/2,z
x+1/2,-y+1/2,-z
-x+1/2,y+1/2,-z

loop_
_atom_site_label
_atom_site_type_symbol
_atom_site_fract_x
_atom_site_fract_y
_atom_site_fract_z
_atom_site_occupancy
_atom_site_U_iso_or_equiv
Ag6 Ag 0.2493 0.0847 0.4992 0.328 0.0
Si5 Si 0.9907 0.169 0.2492 0.474 0.0
Ba2 Ba 0 0 0.3752 1 0.0
Ag2 Ag 0.2466 0.4177 0.2496 1 0.0
Ag4 Ag 0 0.1602 0 0.466 0.0
Ag3 Ag 0.9907 0.169 0.2492 0.526 0.0
Ba8 Ba 0.25 0.25 0.876 1 0.0
Si8 Si 0.2493 0.0847 0.4992 0.672 0.0
Si6 Si 0 0.1602 0 0.534 0.0
Ag1 Ag 0 0.3346 0 1 0.0
Si2 Si 0.263 0.0919 0.746 0.48 0.0
Ba3 Ba 0 0.5 0.1248 1 0.0
Ba6 Ba 0.25 0.25 0.374 1 0.0
Ba4 Ba 0 0.5 0.3751 1 0.0
Si4 Si 0 0.169 0.5 0.87 0.0
Ba5 Ba 0.25 0.25 0.1249 1 0.0
Ag5 Ag 0 0.3323 0.5 0.212 0.0
Ba7 Ba 0.25 0.25 0.625 1 0.0
Si1 Si 0.24 0.079 0.0101 0.56 0.0
Ba1 Ba 0 0 0.1245 1 0.0
Si3 Si 0.989 0.329 0.242 0.49 0.0
Si7 Si 0 0.3323 0.5 0.788 0.0
